data_7063738
loop_
_publ_author_name
'Lin, Ming-Sui'
'Nie, Qing-Bin'
'Chen, Jia-Nan'
'Liu, Ze-Yu'
'Wu, Qiao-Yu'
'Liu, Xiao-Feng'
'Liu, Chao'
'Pan, Zhong-Hua'
'Xiao, Wang-Chuan'
'Luo, Geng-Geng'

_publ_section_title
;
 Synthesis, photophysics and photosensitizing hydrogen evolution of a
 near-infrared heavy-atom-free sensitizer
;
_journal_issue 18
_journal_name_full 'New Journal of Chemistry'
_journal_page_first 7647
_journal_page_last 7654
_journal_paper_doi 10.1039/D5NJ00537J
_journal_volume 49
_journal_year 2025
_chemical_formula_moiety 'C16 H10 B F2 N3'
_chemical_formula_sum 'C16 H10 B F2 N3'
_chemical_formula_weight 293.08
_space_group_crystal_system monoclinic
_space_group_IT_number 15
_space_group_name_Hall '-I 2ya'
_space_group_name_H-M_alt 'I 1 2/a 1'
_atom_sites_solution_hydrogens difmap
_atom_sites_solution_primary iterative
_audit_creation_date 2025-03-24
_audit_creation_method
;
Olex2 1.5
(compiled 2025.03.04 svn.red2d20d0 for OlexSys, GUI svn.r7188)
;
_audit_update_record
;
2025-03-25 deposited with the CCDC.	2025-04-03 downloaded from the CCDC.
;
_cell_angle_alpha 90
_cell_angle_beta 94.741(17)
_cell_angle_gamma 90
_cell_formula_units_Z 4
_cell_length_a 6.9084(13)
_cell_length_b 19.068(3)
_cell_length_c 10.7534(18)
_cell_measurement_reflns_used 888
_cell_measurement_temperature 393.15
_cell_measurement_theta_max 28.6210
_cell_measurement_theta_min 3.3690
_cell_volume 1411.7(4)
_computing_cell_refinement 'CrysAlisPro 1.171.38.41 (Rigaku OD, 2015)'
_computing_data_collection 'CrysAlisPro 1.171.38.41 (Rigaku OD, 2015)'
_computing_data_reduction 'CrysAlisPro 1.171.38.41 (Rigaku OD, 2015)'
_computing_molecular_graphics 'Olex2 1.5 (Dolomanov et al., 2009)'
_computing_publication_material 'Olex2 1.5 (Dolomanov et al., 2009)'
_computing_structure_refinement 'SHELXL 2018/3 (Sheldrick, 2015)'
_computing_structure_solution 'olex2.solve 1.5 (Bourhis et al., 2015)'
_diffrn_ambient_temperature 393.15
_diffrn_detector_area_resol_mean 16.1213
_diffrn_detector_type Eos
_diffrn_measured_fraction_theta_full 0.994
_diffrn_measured_fraction_theta_max 0.839
_diffrn_measurement_details
;
List of Runs (angles in degrees, time in seconds):

  # Type    Start    End  Width  t~exp~   \w     \q     \k     \f   Frames
#--------------------------------------------------------------------------
  1  \w    -56.00  54.00   1.00   13.50    --   16.81 -19.00 -60.00  110
  2  \w    -17.00  14.00   1.00   13.50    --  -17.59 -99.00 -30.00   31
  3  \w    -25.00  14.00   1.00   13.50    --  -17.59 -99.00 -90.00   39
  4  \w     60.00  88.00   1.00   13.50    --   16.81 178.00 -60.00   28
;
_diffrn_measurement_device 'four-circle diffractometer'
_diffrn_measurement_device_type 'Xcalibur, Eos, Gemini'
_diffrn_measurement_method '\w scans'
_diffrn_radiation_type MoK\a
_diffrn_radiation_wavelength 0.71073
_diffrn_reflns_av_R_equivalents 0.0397
_diffrn_reflns_av_unetI/netI 0.0589
_diffrn_reflns_Laue_measured_fraction_full 0.994
_diffrn_reflns_Laue_measured_fraction_max 0.839
_diffrn_reflns_limit_h_max 9
_diffrn_reflns_limit_h_min -8
_diffrn_reflns_limit_k_max 25
_diffrn_reflns_limit_k_min -24
_diffrn_reflns_limit_l_max 14
_diffrn_reflns_limit_l_min -14
_diffrn_reflns_number 2950
_diffrn_reflns_point_group_measured_fraction_full 0.994
_diffrn_reflns_point_group_measured_fraction_max 0.839
_diffrn_reflns_theta_full 25.242
_diffrn_reflns_theta_max 29.085
_diffrn_reflns_theta_min 3.146
_exptl_absorpt_coefficient_mu 0.102
_exptl_absorpt_correction_T_max 1.00000
_exptl_absorpt_correction_T_min 0.39492
_exptl_absorpt_correction_type multi-scan
_exptl_absorpt_process_details
;
CrysAlisPro 1.171.38.41 (Rigaku Oxford Diffraction, 2015)
Empirical absorption correction using spherical harmonics,
 implemented in SCALE3 ABSPACK scaling algorithm.
;
_exptl_crystal_colour colourless
_exptl_crystal_colour_primary colourless
_exptl_crystal_density_diffrn 1.379
_exptl_crystal_description block
_exptl_crystal_F_000 600
_exptl_crystal_size_max 0.36
_exptl_crystal_size_mid 0.26
_exptl_crystal_size_min 0.21
_refine_diff_density_max 0.270
_refine_diff_density_min -0.170
_refine_diff_density_rms 0.046
_refine_ls_extinction_coef 0.049(4)
_refine_ls_extinction_expression Fc^*^=kFc[1+0.001xFc^2^\l^3^/sin(2\q)]^-1/4^
_refine_ls_extinction_method 'SHELXL-2018/3 (Sheldrick 2018)'
_refine_ls_goodness_of_fit_ref 1.054
_refine_ls_hydrogen_treatment refall
_refine_ls_matrix_type full
_refine_ls_number_parameters 133
_refine_ls_number_reflns 1595
_refine_ls_number_restraints 13
_refine_ls_restrained_S_all 1.086
_refine_ls_R_factor_all 0.0951
_refine_ls_R_factor_gt 0.0548
_refine_ls_shift/su_max 0.000
_refine_ls_shift/su_mean 0.000
_refine_ls_structure_factor_coef Fsqd
_refine_ls_weighting_details 'w=1/[\s^2^(Fo^2^)+(0.0614P)^2^+0.1987P] where P=(Fo^2^+2Fc^2^)/3'
_refine_ls_weighting_scheme calc
_refine_ls_wR_factor_gt 0.1275
_refine_ls_wR_factor_ref 0.1466
_reflns_Friedel_coverage 0.000
_reflns_number_gt 933
_reflns_number_total 1595
_reflns_threshold_expression 'I > 2\s(I)'
_cod_data_source_file d5nj00537j2.cif
_cod_data_source_block exp_3019
_cod_depositor_comments 'Adding full bibliography for 7063738--7063739.cif.'
_cod_database_code 7063738
_shelx_shelxl_version_number 2018/3
_shelx_space_group_comment
;
The symmetry employed for this shelxl refinement is uniquely defined
by the following loop, which should always be used as a source of
symmetry information in preference to the above space-group names.
They are only intended as comments.
;
_olex2_refinement_description
;
1. Restrained distances
 F1A-B1 = F1-B1
 1.39 with sigma of 0.0001
 B1-F1 \\sim B1-F1A
 with sigma of 0.02
 F1A-B1 \\sim F1-B1
 with sigma of 0.02
 F1-B1 \\sim F1A-B1
 with sigma of 0.001
2. Uiso/Uaniso restraints and constraints
F1A \\sim F1: within 2A with sigma of 0.001 and sigma for terminal atoms of
0.002 within 2A
F1 \\sim F1A: within 2A with sigma of 0.01 and sigma for terminal atoms of 0.02
within 2A
3. Rigid body (RIGU) restrains
 F1A, F1, B1
 with sigma for 1-2 distances of 0.001 and sigma for 1-3 distances of 0.001
4. Others
 Fixed Sof: F1(0.5) F1A(0.5)
;
_olex2_submission_special_instructions 'No special instructions were received'
_oxdiff_exptl_absorpt_empirical_details
;
Empirical correction (ABSPACK) includes:
- Absorption correction using spherical harmonics
- Frame scaling
;
_oxdiff_exptl_absorpt_empirical_full_max 2.037
_oxdiff_exptl_absorpt_empirical_full_min 0.439

loop_
_space_group_symop_operation_xyz
'x, y, z'
'-x+1/2, y, -z'
'x+1/2, y+1/2, z+1/2'
'-x+1, y+1/2, -z+1/2'
'-x, -y, -z'
'x-1/2, -y, z'
'-x+1/2, -y+1/2, -z+1/2'
'x, -y+1/2, z+1/2'

loop_
_atom_site_label
_atom_site_type_symbol
_atom_site_fract_x
_atom_site_fract_y
_atom_site_fract_z
_atom_site_U_iso_or_equiv
_atom_site_adp_type
_atom_site_occupancy
_atom_site_site_symmetry_order
_atom_site_calc_flag
_atom_site_refinement_flags_posn
_atom_site_refinement_flags_adp
_atom_site_refinement_flags_occupancy
_atom_site_disorder_assembly
_atom_site_disorder_group
N1 N 0.250000 0.39341(16) 0.500000 0.0959(12) Uani 1 2 d S T P . .
N2 N 0.3955(3) 0.86172(9) 0.44214(15) 0.0538(5) Uani 1 1 d . . . . .
C1 C 0.250000 0.45309(18) 0.500000 0.0620(9) Uani 1 2 d S T P . .
C2 C 0.250000 0.52876(15) 0.500000 0.0469(7) Uani 1 2 d S T P . .
C5 C 0.250000 0.67448(14) 0.500000 0.0431(7) Uani 1 2 d S T P . .
C4 C 0.2526(3) 0.63737(12) 0.38958(19) 0.0518(6) Uani 1 1 d . . . . .
H4 H 0.248(3) 0.6633(13) 0.313(2) 0.074(7) Uiso 1 1 d . . . . .
C3 C 0.2520(3) 0.56476(12) 0.3890(2) 0.0547(6) Uani 1 1 d . . . . .
H3 H 0.257(4) 0.5391(13) 0.309(2) 0.084(8) Uiso 1 1 d . . . . .
C6 C 0.250000 0.75199(14) 0.500000 0.0442(7) Uani 1 2 d S T P . .
C7 C 0.3929(3) 0.78872(10) 0.44299(17) 0.0489(6) Uani 1 1 d . . . . .
C8 C 0.5568(4) 0.76536(14) 0.3853(2) 0.0645(7) Uani 1 1 d . . . . .
H8 H 0.591(3) 0.7173(14) 0.376(2) 0.068(7) Uiso 1 1 d . . . . .
C9 C 0.6522(4) 0.82389(14) 0.3487(3) 0.0738(8) Uani 1 1 d . . . . .
H9 H 0.781(5) 0.8265(16) 0.311(3) 0.113(10) Uiso 1 1 d . . . . .
C10 C 0.5525(4) 0.88196(15) 0.3861(2) 0.0663(7) Uani 1 1 d . . . . .
H10 H 0.580(3) 0.9323(15) 0.379(2) 0.075(7) Uiso 1 1 d . . . . .
B1 B 0.250000 0.90974(12) 0.500000 0.0759(11) Uani 1 2 d DS T P . .
F1 F 0.3650(7) 0.9410(2) 0.5967(3) 0.1121(17) Uani 0.5 1 d D . P A -1
F1A F 0.1796(9) 0.9607(2) 0.4156(4) 0.127(2) Uani 0.5 1 d D . P A -1

loop_
_atom_site_aniso_label
_atom_site_aniso_U_11
_atom_site_aniso_U_22
_atom_site_aniso_U_33
_atom_site_aniso_U_23
_atom_site_aniso_U_13
_atom_site_aniso_U_12
N1 0.0733(19) 0.0354(19) 0.178(4) 0.000 0.001(2) 0.000
N2 0.0833(13) 0.0323(10) 0.0465(10) 0.0015(8) 0.0098(9) -0.0054(9)
C1 0.0451(15) 0.0367(19) 0.103(3) 0.000 -0.0004(15) 0.000
C2 0.0403(13) 0.0297(16) 0.0695(19) 0.000 -0.0030(12) 0.000
C5 0.0560(15) 0.0300(15) 0.0425(14) 0.000 0.0003(12) 0.000
C4 0.0766(14) 0.0381(13) 0.0403(12) -0.0020(9) 0.0026(10) 0.0007(11)
C3 0.0692(14) 0.0398(13) 0.0543(13) -0.0104(10) 0.0006(10) 0.0007(11)
C6 0.0694(16) 0.0330(15) 0.0296(13) 0.000 0.0000(12) 0.000
C7 0.0758(13) 0.0320(11) 0.0385(10) 0.0006(8) 0.0028(9) -0.0004(11)
C8 0.0812(16) 0.0429(15) 0.0708(15) 0.0019(12) 0.0145(12) 0.0045(13)
C9 0.0812(17) 0.0582(17) 0.0845(18) 0.0050(14) 0.0218(14) -0.0049(15)
C10 0.0925(18) 0.0445(14) 0.0631(15) 0.0047(12) 0.0138(13) -0.0145(14)
B1 0.143(3) 0.0263(18) 0.0652(19) 0.000 0.0467(17) 0.000
F1 0.187(4) 0.060(3) 0.101(2) -0.059(2) 0.084(2) -0.065(3)
F1A 0.223(5) 0.038(2) 0.136(3) 0.0455(18) 0.109(3) 0.054(3)

loop_
_atom_type_symbol
_atom_type_description
_atom_type_scat_dispersion_real
_atom_type_scat_dispersion_imag
_atom_type_scat_source
C C 0.0033 0.0016 'International Tables Vol C Tables 4.2.6.8 and 6.1.1.4'
H H 0.0000 0.0000 'International Tables Vol C Tables 4.2.6.8 and 6.1.1.4'
B B 0.0013 0.0007 'International Tables Vol C Tables 4.2.6.8 and 6.1.1.4'
F F 0.0171 0.0103 'International Tables Vol C Tables 4.2.6.8 and 6.1.1.4'
N N 0.0061 0.0033 'International Tables Vol C Tables 4.2.6.8 and 6.1.1.4'

loop_
_geom_angle_atom_site_label_1
_geom_angle_atom_site_label_2
_geom_angle_atom_site_label_3
_geom_angle
_geom_angle_site_symmetry_1
_geom_angle_site_symmetry_3
_geom_angle_publ_flag
C7 N2 B1 125.89(15) . . ?
C10 N2 C7 107.61(18) . . ?
C10 N2 B1 126.45(18) . . ?
N1 C1 C2 180.0 . . ?
C3 C2 C1 119.88(14) 2_556 . ?
C3 C2 C1 119.87(14) . . ?
C3 C2 C3 120.2(3) . 2_556 ?
C4 C5 C4 118.5(3) . 2_556 ?
C4 C5 C6 120.76(14) . . ?
C4 C5 C6 120.76(14) 2_556 . ?
C5 C4 H4 118.2(15) . . ?
C5 C4 C3 121.0(2) . . ?
C3 C4 H4 120.8(15) . . ?
C2 C3 C4 119.6(2) . . ?
C2 C3 H3 120.5(15) . . ?
C4 C3 H3 119.9(14) . . ?
C7 C6 C5 120.19(13) . . ?
C7 C6 C5 120.19(13) 2_556 . ?
C7 C6 C7 119.6(3) . 2_556 ?
N2 C7 C6 121.06(19) . . ?
N2 C7 C8 107.56(18) . . ?
C6 C7 C8 131.3(2) . . ?
C7 C8 H8 124.5(14) . . ?
C9 C8 C7 107.0(2) . . ?
C9 C8 H8 128.5(14) . . ?
C8 C9 H9 128.1(17) . . ?
C8 C9 C10 107.8(2) . . ?
C10 C9 H9 123.7(17) . . ?
N2 C10 C9 110.0(2) . . ?
N2 C10 H10 118.9(14) . . ?
C9 C10 H10 131.1(14) . . ?
N2 B1 N2 106.46(19) 2_556 . ?
F1 B1 N2 101.9(2) . . ?
F1 B1 N2 107.9(2) . 2_556 ?
F1A B1 N2 111.1(2) . . ?
F1A B1 N2 118.5(3) . 2_556 ?
F1A B1 F1 109.7(3) . . ?

loop_
_geom_bond_atom_site_label_1
_geom_bond_atom_site_label_2
_geom_bond_distance
_geom_bond_site_symmetry_2
_geom_bond_publ_flag
N1 C1 1.138(4) . ?
N2 C7 1.392(2) . ?
N2 C10 1.340(3) . ?
N2 B1 1.530(2) . ?
C1 C2 1.443(4) . ?
C2 C3 1.378(3) 2_556 ?
C2 C3 1.378(3) . ?
C5 C4 1.384(2) 2_556 ?
C5 C4 1.384(2) . ?
C5 C6 1.478(4) . ?
C4 H4 0.96(2) . ?
C4 C3 1.384(3) . ?
C3 H3 0.99(3) . ?
C6 C7 1.393(2) . ?
C6 C7 1.393(2) 2_556 ?
C7 C8 1.408(3) . ?
C8 H8 0.95(3) . ?
C8 C9 1.370(3) . ?
C9 H9 1.01(3) . ?
C9 C10 1.381(4) . ?
C10 H10 0.98(3) . ?
B1 F1 1.3900(3) . ?
B1 F1A 1.3900(2) . ?

loop_
_geom_torsion_atom_site_label_1
_geom_torsion_atom_site_label_2
_geom_torsion_atom_site_label_3
_geom_torsion_atom_site_label_4
_geom_torsion
_geom_torsion_site_symmetry_1
_geom_torsion_site_symmetry_2
_geom_torsion_site_symmetry_3
_geom_torsion_site_symmetry_4
_geom_torsion_publ_flag
N2 C7 C8 C9 -1.2(3) . . . . ?
C1 C2 C3 C4 -179.80(15) . . . . ?
C5 C4 C3 C2 -0.4(3) . . . . ?
C5 C6 C7 N2 -179.90(12) . . . . ?
C5 C6 C7 C8 -3.7(3) . . . . ?
C4 C5 C4 C3 0.21(16) 2_556 . . . ?
C4 C5 C6 C7 126.10(14) 2_556 . . . ?
C4 C5 C6 C7 -53.90(14) 2_556 . . 2_556 ?
C4 C5 C6 C7 -53.90(14) . . . . ?
C4 C5 C6 C7 126.10(14) . . . 2_556 ?
C3 C2 C3 C4 0.20(15) 2_556 . . . ?
C6 C5 C4 C3 -179.79(16) . . . . ?
C6 C7 C8 C9 -177.8(2) . . . . ?
C7 N2 C10 C9 0.6(3) . . . . ?
C7 N2 B1 N2 0.10(13) . . . 2_556 ?
C7 N2 B1 F1 113.0(3) . . . . ?
C7 N2 B1 F1A -130.3(3) . . . . ?
C7 C6 C7 N2 0.09(12) 2_556 . . . ?
C7 C6 C7 C8 176.3(3) 2_556 . . . ?
C7 C8 C9 C10 1.6(3) . . . . ?
C8 C9 C10 N2 -1.4(3) . . . . ?
C10 N2 C7 C6 177.39(17) . . . . ?
C10 N2 C7 C8 0.4(2) . . . . ?
C10 N2 B1 N2 -177.0(2) . . . 2_556 ?
C10 N2 B1 F1 -64.2(3) . . . . ?
C10 N2 B1 F1A 52.6(3) . . . . ?
B1 N2 C7 C6 -0.2(3) . . . . ?
B1 N2 C7 C8 -177.23(16) . . . . ?
B1 N2 C10 C9 178.21(19) . . . . ?
